data_4073271
loop_
_publ_author_name
'Moberg, Viktor'
'Haukka, Matti'
'Koshevoy, Igor O.'
'Ortiz, Roberto'
'Nordlander, Ebbe'

_publ_section_title
;
 Unprecedented Enantioselectivity in a Cluster-Based Catalytic System
;
_journal_issue 17
_journal_name_full Organometallics
_journal_page_first 4090
_journal_paper_doi 10.1021/om070211d
_journal_volume 26
_journal_year 2007
_chemical_formula_sum 'C52 H40 Fe O10 P2 Ru4'
_chemical_formula_weight 1346.91
_chemical_name_systematic
;
 ?
;
_space_group_IT_number 19
_symmetry_cell_setting orthorhombic
_symmetry_space_group_name_Hall 'P 2ac 2ab'
_symmetry_space_group_name_H-M 'P 21 21 21'
_atom_sites_solution_hydrogens geom
_atom_sites_solution_primary direct
_atom_sites_solution_secondary difmap
_audit_creation_method SHELXL-97
_cell_angle_alpha 90.00
_cell_angle_beta 90.00
_cell_angle_gamma 90.00
_cell_formula_units_Z 4
_cell_length_a 10.836(2)
_cell_length_b 14.243(3)
_cell_length_c 32.129(6)
_cell_measurement_temperature 120(2)
_cell_volume 4958.7(17)
_computing_cell_refinement 'EvalCCD (Duisenberg, 1998-2003)'
_computing_data_collection 'Collect (Nonius BV, 1997-2000)'
_computing_data_reduction 'EvalCCD (Duisenberg, 1998-2003)'
_computing_molecular_graphics 'XP in SHELXTL v.6.14 (Sheldrick, 2003)'
_computing_publication_material 'SHELXL-97 (Sheldrick, 1997)'
_computing_structure_refinement 'SHELXL-97 (Sheldrick, 1997)'
_computing_structure_solution 'SHELXS-97 (Sheldrick, 1997)'
_diffrn_ambient_temperature 120(2)
_diffrn_detector_area_resol_mean 9
_diffrn_measured_fraction_theta_full 0.911
_diffrn_measured_fraction_theta_max 0.911
_diffrn_measurement_device '95mm CCD camera on \k-goniostat'
_diffrn_measurement_device_type KappaCCD
_diffrn_measurement_method '\f scans and \w scans'
_diffrn_radiation_monochromator 'horizonally mounted graphite crystal'
_diffrn_radiation_source 'fine-focus sealed tube'
_diffrn_radiation_type MoK\a
_diffrn_radiation_wavelength 0.71073
_diffrn_reflns_av_R_equivalents 0.0769
_diffrn_reflns_av_sigmaI/netI 0.0906
_diffrn_reflns_limit_h_max 14
_diffrn_reflns_limit_h_min -9
_diffrn_reflns_limit_k_max 15
_diffrn_reflns_limit_k_min -15
_diffrn_reflns_limit_l_max 41
_diffrn_reflns_limit_l_min -41
_diffrn_reflns_number 27802
_diffrn_reflns_theta_full 27.54
_diffrn_reflns_theta_max 27.54
_diffrn_reflns_theta_min 2.27
_exptl_absorpt_coefficient_mu 1.599
_exptl_absorpt_correction_T_max 0.8695
_exptl_absorpt_correction_T_min 0.7489
_exptl_absorpt_correction_type multi-scan
_exptl_absorpt_process_details 'SADABS v.2.10 (Sheldrick, 2003)'
_exptl_crystal_colour red
_exptl_crystal_density_diffrn 1.804
_exptl_crystal_density_method 'not measured'
_exptl_crystal_description plate
_exptl_crystal_F_000 2656
_exptl_crystal_size_max 0.19
_exptl_crystal_size_mid 0.16
_exptl_crystal_size_min 0.09
_refine_diff_density_max 1.488
_refine_diff_density_min -1.898
_refine_diff_density_rms 0.243
_refine_ls_abs_structure_details 'Flack H D (1983), Acta Cryst. A39, 876-881'
_refine_ls_abs_structure_Flack 0.14(6)
_refine_ls_extinction_method none
_refine_ls_goodness_of_fit_ref 1.123
_refine_ls_hydrogen_treatment constr
_refine_ls_matrix_type full
_refine_ls_number_parameters 624
_refine_ls_number_reflns 10239
_refine_ls_number_restraints 0
_refine_ls_restrained_S_all 1.123
_refine_ls_R_factor_all 0.0852
_refine_ls_R_factor_gt 0.0702
_refine_ls_shift/su_max 0.001
_refine_ls_shift/su_mean 0.000
_refine_ls_structure_factor_coef Fsqd
_refine_ls_weighting_details 'calc w=1/[\s^2^(Fo^2^)+(0.0488P)^2^+85.0794P] where P=(Fo^2^+2Fc^2^)/3'
_refine_ls_weighting_scheme calc
_refine_ls_wR_factor_gt 0.1768
_refine_ls_wR_factor_ref 0.1830
_reflns_number_gt 8623
_reflns_number_total 10239
_reflns_threshold_expression >2sigma(I)
_cod_data_source_file om070211d-file003.cif
_cod_data_source_block w002ce
_cod_original_cell_volume 4958.9(17)
_cod_database_code 4073271

loop_
_symmetry_equiv_pos_as_xyz
'x, y, z'
'-x+1/2, -y, z+1/2'
'x+1/2, -y+1/2, -z'
'-x, y+1/2, -z+1/2'

loop_
_atom_site_label
_atom_site_type_symbol
_atom_site_fract_x
_atom_site_fract_y
_atom_site_fract_z
_atom_site_U_iso_or_equiv
_atom_site_adp_type
_atom_site_occupancy
_atom_site_symmetry_multiplicity
_atom_site_calc_flag
_atom_site_refinement_flags
Ru1 Ru 0.08379(8) 0.63876(8) 0.87694(3) 0.0171(2) Uani 1 1 d .
Ru2 Ru -0.04574(9) 0.47026(7) 0.91228(3) 0.0166(2) Uani 1 1 d .
Ru3 Ru -0.05897(9) 0.66095(7) 0.94805(3) 0.0201(2) Uani 1 1 d .
Ru4 Ru -0.18539(8) 0.63237(8) 0.87347(3) 0.0204(2) Uani 1 1 d .
Fe5 Fe 0.30545(17) 0.29800(14) 0.80252(5) 0.0207(4) Uani 1 1 d .
P1 P 0.1998(3) 0.6270(3) 0.81467(9) 0.0186(7) Uani 1 1 d .
P2 P 0.1064(3) 0.3736(3) 0.94235(9) 0.0159(6) Uani 1 1 d .
O1 O 0.3064(9) 0.6311(8) 0.9332(3) 0.034(2) Uani 1 1 d .
O2 O 0.0939(9) 0.8524(7) 0.8736(3) 0.033(2) Uani 1 1 d .
O3 O -0.1345(9) 0.3406(8) 0.8423(3) 0.034(2) Uani 1 1 d .
O4 O -0.2273(8) 0.3875(8) 0.9734(3) 0.032(2) Uani 1 1 d .
O5 O -0.1357(10) 0.8668(8) 0.9368(3) 0.041(3) Uani 1 1 d .
O6 O 0.1449(10) 0.7067(8) 1.0099(3) 0.039(3) Uani 1 1 d .
O7 O -0.2383(11) 0.6168(9) 1.0181(4) 0.054(4) Uani 1 1 d .
O8 O -0.2099(13) 0.8325(10) 0.8371(5) 0.064(4) Uani 1 1 d .
O9 O -0.4169(9) 0.6578(9) 0.9251(4) 0.048(3) Uani 1 1 d .
O10 O -0.3056(12) 0.5172(9) 0.8049(3) 0.053(3) Uani 1 1 d .
C1 C 0.2232(11) 0.6320(11) 0.9118(4) 0.025(3) Uani 1 1 d .
C2 C 0.0933(12) 0.7702(10) 0.8761(4) 0.024(3) Uani 1 1 d .
C3 C -0.0996(12) 0.3882(10) 0.8684(4) 0.026(3) Uani 1 1 d .
C4 C -0.1586(11) 0.4195(9) 0.9496(4) 0.020(3) Uani 1 1 d .
C5 C -0.1092(13) 0.7843(13) 0.9404(5) 0.038(4) Uani 1 1 d .
C6 C 0.0687(12) 0.6926(12) 0.9856(4) 0.033(3) Uani 1 1 d .
C7 C -0.1739(13) 0.6320(13) 0.9921(5) 0.039(4) Uani 1 1 d .
C8 C -0.2011(13) 0.7583(14) 0.8524(5) 0.042(4) Uani 1 1 d .
C9 C -0.3278(12) 0.6472(11) 0.9072(4) 0.027(3) Uani 1 1 d .
C10 C -0.2609(13) 0.5615(10) 0.8288(4) 0.026(3) Uani 1 1 d .
C11 C 0.2954(11) 0.7327(10) 0.8118(3) 0.020(3) Uani 1 1 d .
C12 C 0.3930(11) 0.7402(11) 0.8411(4) 0.026(3) Uani 1 1 d .
H12 H 0.4133 0.6873 0.8578 0.031 Uiso 1 1 calc R
C13 C 0.4597(15) 0.8230(11) 0.8460(5) 0.036(3) Uani 1 1 d .
H13 H 0.5254 0.8259 0.8656 0.043 Uiso 1 1 calc R
C14 C 0.4303(12) 0.9007(10) 0.8224(5) 0.030(3) Uani 1 1 d .
H14 H 0.4770 0.9568 0.8252 0.037 Uiso 1 1 calc R
C15 C 0.3333(13) 0.8969(10) 0.7948(4) 0.027(3) Uani 1 1 d .
H15 H 0.3116 0.9503 0.7787 0.032 Uiso 1 1 calc R
C16 C 0.2666(12) 0.8120(9) 0.7909(4) 0.018(3) Uani 1 1 d .
H16 H 0.1978 0.8106 0.7726 0.022 Uiso 1 1 calc R
C17 C 0.1220(11) 0.6187(9) 0.7635(4) 0.017(3) Uani 1 1 d .
C18 C 0.1796(13) 0.6478(10) 0.7267(4) 0.024(3) Uani 1 1 d .
H18 H 0.2530 0.6843 0.7273 0.029 Uiso 1 1 calc R
C19 C 0.1248(14) 0.6212(13) 0.6891(4) 0.036(4) Uani 1 1 d .
H19 H 0.1644 0.6372 0.6636 0.043 Uiso 1 1 calc R
C20 C 0.0159(15) 0.5729(13) 0.6879(5) 0.039(4) Uani 1 1 d .
H20 H -0.0217 0.5580 0.6620 0.047 Uiso 1 1 calc R
C21 C -0.0383(14) 0.5463(11) 0.7245(5) 0.036(4) Uani 1 1 d .
H21 H -0.1124 0.5106 0.7236 0.043 Uiso 1 1 calc R
C22 C 0.0109(12) 0.5696(10) 0.7623(4) 0.024(3) Uani 1 1 d .
H22 H -0.0300 0.5525 0.7873 0.028 Uiso 1 1 calc R
C23 C 0.3160(11) 0.5287(10) 0.8102(4) 0.018(3) Uani 1 1 d .
H23 H 0.3708 0.5338 0.8351 0.022 Uiso 1 1 calc R
C24 C 0.3979(12) 0.5391(11) 0.7729(4) 0.029(3) Uani 1 1 d .
H24A H 0.4694 0.4975 0.7758 0.043 Uiso 1 1 calc R
H24B H 0.4261 0.6043 0.7709 0.043 Uiso 1 1 calc R
H24C H 0.3518 0.5224 0.7478 0.043 Uiso 1 1 calc R
C25 C 0.2520(10) 0.4351(9) 0.8134(3) 0.015(3) Uani 1 1 d .
C26 C 0.1793(11) 0.3938(10) 0.7824(4) 0.024(3) Uani 1 1 d .
H26 H 0.1718 0.4149 0.7545 0.029 Uiso 1 1 calc R
C27 C 0.1186(11) 0.3147(9) 0.8001(4) 0.020(3) Uani 1 1 d .
H27 H 0.0609 0.2754 0.7863 0.024 Uiso 1 1 calc R
C28 C 0.1586(10) 0.3045(9) 0.8417(4) 0.018(3) Uani 1 1 d .
H28 H 0.1336 0.2563 0.8604 0.021 Uiso 1 1 calc R
C29 C 0.2421(11) 0.3780(9) 0.8509(4) 0.017(3) Uani 1 1 d .
C30 C 0.4857(12) 0.2851(11) 0.7852(5) 0.030(3) Uani 1 1 d .
H30 H 0.5446 0.3344 0.7845 0.036 Uiso 1 1 calc R
C31 C 0.4076(13) 0.2585(11) 0.7523(4) 0.030(3) Uani 1 1 d .
H31 H 0.4050 0.2854 0.7253 0.036 Uiso 1 1 calc R
C32 C 0.3321(16) 0.1825(13) 0.7677(5) 0.044(4) Uani 1 1 d .
H32 H 0.2695 0.1507 0.7526 0.053 Uiso 1 1 calc R
C33 C 0.3669(19) 0.1644(14) 0.8080(6) 0.056(5) Uani 1 1 d .
H33 H 0.3328 0.1176 0.8257 0.068 Uiso 1 1 calc R
C34 C 0.4626(16) 0.2280(11) 0.8186(5) 0.039(4) Uani 1 1 d .
H34 H 0.5041 0.2305 0.8446 0.046 Uiso 1 1 calc R
C35 C 0.3161(11) 0.3970(9) 0.8890(3) 0.014(2) Uani 1 1 d .
C36 C 0.4395(12) 0.4160(9) 0.8840(4) 0.023(3) Uani 1 1 d .
H36 H 0.4717 0.4175 0.8565 0.027 Uiso 1 1 calc R
C37 C 0.5199(12) 0.4333(10) 0.9167(4) 0.026(3) Uani 1 1 d .
H37 H 0.6045 0.4466 0.9117 0.031 Uiso 1 1 calc R
C38 C 0.4733(11) 0.4305(10) 0.9574(4) 0.024(3) Uani 1 1 d .
H38 H 0.5253 0.4450 0.9803 0.029 Uiso 1 1 calc R
C39 C 0.3529(11) 0.4070(10) 0.9639(4) 0.023(3) Uani 1 1 d .
H39 H 0.3241 0.4002 0.9917 0.027 Uiso 1 1 calc R
C40 C 0.2675(11) 0.3922(10) 0.9299(4) 0.019(3) Uani 1 1 d .
C41 C 0.0866(11) 0.2459(11) 0.9351(4) 0.025(3) Uani 1 1 d .
C42 C 0.1934(12) 0.1880(9) 0.9372(3) 0.020(3) Uani 1 1 d .
H42 H 0.2732 0.2141 0.9413 0.024 Uiso 1 1 calc R
C43 C 0.1757(14) 0.0880(11) 0.9329(4) 0.030(3) Uani 1 1 d .
H43 H 0.2448 0.0470 0.9337 0.036 Uiso 1 1 calc R
C44 C 0.0619(16) 0.0528(11) 0.9276(4) 0.034(3) Uani 1 1 d .
H44 H 0.0526 -0.0131 0.9244 0.041 Uiso 1 1 calc R
C45 C -0.0403(15) 0.1077(10) 0.9267(4) 0.029(3) Uani 1 1 d .
H45 H -0.1194 0.0796 0.9238 0.035 Uiso 1 1 calc R
C46 C -0.0304(11) 0.2036(9) 0.9301(3) 0.016(3) Uani 1 1 d .
H46 H -0.1024 0.2416 0.9290 0.019 Uiso 1 1 calc R
C47 C 0.0967(12) 0.3825(10) 0.9999(4) 0.022(3) Uani 1 1 d .
C48 C 0.0580(14) 0.3117(10) 1.0233(4) 0.028(3) Uani 1 1 d .
H48 H 0.0426 0.2517 1.0115 0.034 Uiso 1 1 calc R
C49 C 0.0398(18) 0.3282(11) 1.0670(4) 0.042(4) Uani 1 1 d .
H49 H 0.0053 0.2795 1.0835 0.050 Uiso 1 1 calc R
C50 C 0.0696(14) 0.4095(12) 1.0854(4) 0.038(4) Uani 1 1 d .
H50 H 0.0590 0.4180 1.1145 0.046 Uiso 1 1 calc R
C51 C 0.1168(13) 0.4817(11) 1.0604(4) 0.031(3) Uani 1 1 d .
H51 H 0.1425 0.5388 1.0730 0.037 Uiso 1 1 calc R
C52 C 0.1266(11) 0.4716(10) 1.0184(4) 0.020(3) Uani 1 1 d .
H52 H 0.1527 0.5227 1.0016 0.024 Uiso 1 1 calc R
H1 H 0.0717 0.5094 0.8742 0.050 Uiso 1 1 d .
H2 H -0.0466 0.6345 0.8400 0.050 Uiso 1 1 d .
H3 H 0.0052 0.5425 0.9567 0.050 Uiso 1 1 d .
H4 H -0.1999 0.5150 0.8969 0.050 Uiso 1 1 d .

loop_
_atom_site_aniso_label
_atom_site_aniso_U_11
_atom_site_aniso_U_22
_atom_site_aniso_U_33
_atom_site_aniso_U_23
_atom_site_aniso_U_13
_atom_site_aniso_U_12
Ru1 0.0093(4) 0.0219(6) 0.0200(4) 0.0014(4) 0.0029(3) -0.0002(4)
Ru2 0.0079(4) 0.0241(6) 0.0177(4) 0.0025(4) 0.0024(4) -0.0002(4)
Ru3 0.0140(5) 0.0245(6) 0.0217(4) -0.0003(4) 0.0045(4) 0.0008(4)
Ru4 0.0100(4) 0.0279(6) 0.0234(5) 0.0034(5) 0.0003(4) 0.0014(4)
Fe5 0.0188(9) 0.0255(11) 0.0178(8) -0.0010(8) 0.0039(7) 0.0035(8)
P1 0.0086(13) 0.027(2) 0.0198(14) 0.0004(14) 0.0016(11) 0.0032(13)
P2 0.0095(13) 0.0229(19) 0.0154(13) 0.0016(13) 0.0016(10) -0.0005(12)
O1 0.024(5) 0.045(7) 0.032(5) 0.004(5) -0.002(4) 0.002(5)
O2 0.037(5) 0.021(7) 0.043(6) 0.004(5) 0.016(5) 0.004(4)
O3 0.034(6) 0.038(7) 0.029(5) -0.010(5) 0.002(4) -0.011(5)
O4 0.013(4) 0.048(7) 0.034(5) 0.010(5) 0.006(4) 0.004(4)
O5 0.045(6) 0.028(7) 0.051(7) 0.006(5) 0.011(5) 0.021(5)
O6 0.041(6) 0.043(7) 0.033(5) -0.004(5) -0.011(5) -0.005(5)
O7 0.053(7) 0.053(9) 0.056(7) 0.025(6) 0.031(6) 0.021(6)
O8 0.058(9) 0.046(9) 0.089(10) 0.040(8) -0.005(7) 0.010(7)
O9 0.021(5) 0.068(9) 0.054(7) -0.016(6) 0.018(5) 0.000(5)
O10 0.062(8) 0.063(9) 0.034(6) 0.002(6) -0.010(6) -0.037(7)
C1 0.017(6) 0.036(9) 0.021(6) -0.002(7) 0.005(5) 0.003(6)
C2 0.022(6) 0.029(10) 0.022(6) 0.007(6) 0.007(5) 0.004(5)
C3 0.020(6) 0.032(9) 0.025(7) 0.012(6) 0.002(5) -0.017(6)
C4 0.014(6) 0.019(7) 0.028(6) -0.003(6) -0.003(5) 0.003(5)
C5 0.021(7) 0.052(12) 0.040(9) 0.003(8) 0.010(6) -0.003(7)
C6 0.019(7) 0.055(10) 0.024(6) 0.003(6) 0.009(6) 0.006(7)
C7 0.021(7) 0.057(11) 0.039(8) 0.003(8) 0.014(6) -0.006(7)
C8 0.013(7) 0.052(12) 0.060(10) -0.006(9) 0.002(7) 0.006(7)
C9 0.020(7) 0.027(9) 0.034(7) 0.005(6) 0.004(5) -0.005(6)
C10 0.030(7) 0.018(8) 0.029(7) 0.014(6) -0.004(6) -0.012(6)
C11 0.012(6) 0.034(9) 0.014(5) -0.007(5) 0.011(5) 0.003(5)
C12 0.011(6) 0.041(9) 0.026(6) 0.009(6) 0.005(5) -0.007(6)
C13 0.033(8) 0.033(9) 0.042(8) -0.005(7) 0.008(7) -0.003(7)
C14 0.018(7) 0.025(8) 0.049(8) 0.001(6) 0.013(6) -0.012(6)
C15 0.027(7) 0.018(8) 0.035(7) -0.005(6) 0.008(6) 0.011(6)
C16 0.024(6) 0.007(7) 0.023(6) -0.002(5) 0.004(5) 0.004(5)
C17 0.025(6) 0.010(7) 0.017(5) -0.002(5) 0.001(5) -0.001(5)
C18 0.031(7) 0.013(8) 0.030(6) 0.003(6) 0.007(5) 0.001(6)
C19 0.035(8) 0.054(11) 0.018(6) 0.010(7) -0.001(6) 0.006(8)
C20 0.041(10) 0.050(11) 0.026(7) -0.009(7) -0.008(6) 0.006(8)
C21 0.017(6) 0.043(10) 0.048(8) -0.012(7) -0.013(6) -0.001(7)
C22 0.018(6) 0.026(8) 0.027(6) 0.007(6) 0.000(5) -0.003(5)
C23 0.012(5) 0.025(8) 0.017(5) 0.002(5) 0.003(4) 0.007(5)
C24 0.021(6) 0.038(9) 0.028(7) 0.022(6) 0.013(5) -0.003(6)
C25 0.004(5) 0.023(8) 0.016(5) -0.002(5) 0.001(4) 0.000(5)
C26 0.017(6) 0.034(9) 0.021(6) 0.001(6) 0.003(5) -0.004(6)
C27 0.022(6) 0.012(7) 0.026(6) -0.003(5) 0.010(5) -0.002(5)
C28 0.012(6) 0.013(7) 0.028(6) 0.006(5) 0.008(5) 0.002(5)
C29 0.023(6) 0.010(7) 0.017(5) -0.004(5) 0.004(5) 0.006(5)
C30 0.019(7) 0.028(9) 0.043(8) 0.007(7) 0.004(6) -0.001(6)
C31 0.031(7) 0.032(9) 0.028(7) -0.012(6) 0.002(6) 0.004(6)
C32 0.043(10) 0.045(12) 0.045(9) -0.008(8) 0.008(8) 0.005(8)
C33 0.068(13) 0.051(13) 0.050(10) 0.008(9) 0.029(10) 0.012(10)
C34 0.047(10) 0.029(9) 0.040(8) -0.012(7) 0.003(8) 0.003(8)
C35 0.015(6) 0.012(7) 0.016(5) 0.002(4) -0.001(4) 0.006(5)
C36 0.013(6) 0.034(8) 0.020(5) 0.006(5) 0.007(5) 0.006(6)
C37 0.021(7) 0.029(9) 0.027(6) 0.015(6) 0.003(5) -0.007(5)
C38 0.013(6) 0.039(9) 0.019(6) -0.009(6) -0.004(5) -0.003(5)
C39 0.013(6) 0.022(8) 0.033(7) 0.007(6) -0.001(5) -0.001(5)
C40 0.009(5) 0.026(8) 0.023(6) 0.002(5) 0.001(5) -0.001(5)
C41 0.018(6) 0.044(9) 0.013(5) 0.002(6) 0.011(5) 0.005(6)
C42 0.020(6) 0.023(8) 0.017(5) 0.008(5) 0.000(5) 0.012(5)
C43 0.029(8) 0.035(10) 0.025(6) 0.010(6) 0.009(6) 0.012(6)
C44 0.051(10) 0.023(8) 0.027(6) 0.000(6) -0.003(7) 0.004(8)
C45 0.036(8) 0.022(8) 0.029(6) 0.012(6) -0.006(6) -0.017(7)
C46 0.012(6) 0.017(7) 0.019(5) 0.005(5) -0.005(4) -0.003(5)
C47 0.021(6) 0.028(8) 0.018(6) 0.006(6) 0.002(5) 0.007(5)
C48 0.036(8) 0.026(8) 0.023(6) 0.000(5) 0.003(6) -0.009(7)
C49 0.073(12) 0.030(9) 0.023(6) -0.002(6) 0.019(8) -0.024(9)
C50 0.038(9) 0.060(11) 0.016(6) -0.004(7) 0.009(6) -0.023(8)
C51 0.035(8) 0.032(9) 0.026(7) -0.007(6) -0.008(6) 0.002(6)
C52 0.018(6) 0.020(8) 0.021(6) -0.002(5) 0.006(5) 0.005(5)

loop_
_atom_type_symbol
_atom_type_description
_atom_type_scat_dispersion_real
_atom_type_scat_dispersion_imag
_atom_type_scat_source
C C 0.0033 0.0016 'International Tables Vol C Tables 4.2.6.8 and 6.1.1.4'
H H 0.0000 0.0000 'International Tables Vol C Tables 4.2.6.8 and 6.1.1.4'
O O 0.0106 0.0060 'International Tables Vol C Tables 4.2.6.8 and 6.1.1.4'
P P 0.1023 0.0942 'International Tables Vol C Tables 4.2.6.8 and 6.1.1.4'
Fe Fe 0.3463 0.8444 'International Tables Vol C Tables 4.2.6.8 and 6.1.1.4'
Ru Ru -1.2594 0.8363 'International Tables Vol C Tables 4.2.6.8 and 6.1.1.4'

loop_
_geom_angle_atom_site_label_1
_geom_angle_atom_site_label_2
_geom_angle_atom_site_label_3
_geom_angle
C2 Ru1 C1 90.9(6)
C2 Ru1 P1 91.6(4)
C1 Ru1 P1 94.2(4)
C2 Ru1 Ru3 85.9(4)
C1 Ru1 Ru3 87.9(4)
P1 Ru1 Ru3 176.84(10)
C2 Ru1 Ru4 94.9(4)
C1 Ru1 Ru4 145.3(4)
P1 Ru1 Ru4 119.71(8)
Ru3 Ru1 Ru4 58.57(4)
C2 Ru1 Ru2 146.0(4)
C1 Ru1 Ru2 96.3(5)
P1 Ru1 Ru2 120.73(10)
Ru3 Ru1 Ru2 61.28(3)
Ru4 Ru1 Ru2 61.49(4)
C2 Ru1 H1 176.3
C1 Ru1 H1 92.0
P1 Ru1 H1 85.8
Ru3 Ru1 H1 96.5
Ru4 Ru1 H1 84.1
Ru2 Ru1 H1 35.8
C2 Ru1 H2 93.8
C1 Ru1 H2 174.1
P1 Ru1 H2 82.0
Ru3 Ru1 H2 96.1
Ru4 Ru1 H2 37.8
Ru2 Ru1 H2 81.9
H1 Ru1 H2 83.2
C4 Ru2 C3 92.1(5)
C4 Ru2 P2 88.2(4)
C3 Ru2 P2 99.1(5)
C4 Ru2 Ru3 94.3(4)
C3 Ru2 Ru3 146.1(4)
P2 Ru2 Ru3 114.33(9)
C4 Ru2 Ru1 149.6(4)
C3 Ru2 Ru1 110.5(4)
P2 Ru2 Ru1 107.15(9)
Ru3 Ru2 Ru1 55.59(3)
C4 Ru2 Ru4 103.5(4)
C3 Ru2 Ru4 90.6(4)
P2 Ru2 Ru4 164.60(10)
Ru3 Ru2 Ru4 55.59(4)
Ru1 Ru2 Ru4 57.91(3)
C4 Ru2 H1 174.6
C3 Ru2 H1 84.7
P2 Ru2 H1 88.0
Ru3 Ru2 H1 90.8
Ru1 Ru2 H1 35.7
Ru4 Ru2 H1 80.9
C4 Ru2 H3 85.1
C3 Ru2 H3 176.2
P2 Ru2 H3 78.4
Ru3 Ru2 H3 36.9
Ru1 Ru2 H3 73.0
Ru4 Ru2 H3 92.5
H1 Ru2 H3 97.9
C4 Ru2 H4 73.3
C3 Ru2 H4 75.0
P2 Ru2 H4 160.1
Ru3 Ru2 H4 75.2
Ru1 Ru2 H4 92.6
Ru4 Ru2 H4 34.8
H1 Ru2 H4 109.9
H3 Ru2 H4 106.5
C5 Ru3 C6 94.2(7)
C5 Ru3 C7 96.4(7)
C6 Ru3 C7 93.2(6)
C5 Ru3 Ru1 99.3(4)
C6 Ru3 Ru1 98.3(4)
C7 Ru3 Ru1 159.8(6)
C5 Ru3 Ru4 83.1(5)
C6 Ru3 Ru4 160.4(4)
C7 Ru3 Ru4 106.3(5)
Ru1 Ru3 Ru4 63.28(4)
C5 Ru3 Ru2 146.4(5)
C6 Ru3 Ru2 115.6(5)
C7 Ru3 Ru2 96.9(6)
Ru1 Ru3 Ru2 63.13(4)
Ru4 Ru3 Ru2 63.60(4)
C5 Ru3 H3 174.8
C6 Ru3 H3 81.1
C7 Ru3 H3 86.4
Ru1 Ru3 H3 79.1
Ru4 Ru3 H3 100.4
Ru2 Ru3 H3 36.8
C9 Ru4 C8 91.4(6)
C9 Ru4 C10 97.9(6)
C8 Ru4 C10 100.8(6)
C9 Ru4 Ru3 83.9(4)
C8 Ru4 Ru3 102.1(5)
C10 Ru4 Ru3 157.0(4)
C9 Ru4 Ru1 141.9(4)
C8 Ru4 Ru1 94.2(4)
C10 Ru4 Ru1 117.8(4)
Ru3 Ru4 Ru1 58.15(3)
C9 Ru4 Ru2 104.9(4)
C8 Ru4 Ru2 154.0(4)
C10 Ru4 Ru2 96.8(4)
Ru3 Ru4 Ru2 60.81(4)
Ru1 Ru4 Ru2 60.60(4)
C9 Ru4 H2 172.7
C8 Ru4 H2 81.5
C10 Ru4 H2 85.5
Ru3 Ru4 H2 95.6
Ru1 Ru4 H2 37.7
Ru2 Ru4 H2 81.1
C9 Ru4 H4 78.4
C8 Ru4 H4 169.4
C10 Ru4 H4 78.1
Ru3 Ru4 H4 79.8
Ru1 Ru4 H4 95.6
Ru2 Ru4 H4 35.1
H2 Ru4 H4 108.8
C32 Fe5 C33 39.8(7)
C32 Fe5 C28 119.7(6)
C33 Fe5 C28 104.2(6)
C32 Fe5 C31 41.8(7)
C33 Fe5 C31 68.3(7)
C28 Fe5 C31 158.4(6)
C32 Fe5 C26 117.9(6)
C33 Fe5 C26 151.4(8)
C28 Fe5 C26 69.0(5)
C31 Fe5 C26 107.4(6)
C32 Fe5 C30 68.7(7)
C33 Fe5 C30 67.9(7)
C28 Fe5 C30 157.4(5)
C31 Fe5 C30 40.4(6)
C26 Fe5 C30 128.1(6)
C32 Fe5 C27 102.5(7)
C33 Fe5 C27 116.1(7)
C28 Fe5 C27 40.6(5)
C31 Fe5 C27 122.8(5)
C26 Fe5 C27 40.8(5)
C30 Fe5 C27 162.0(6)
C32 Fe5 C34 67.7(7)
C33 Fe5 C34 40.9(7)
C28 Fe5 C34 121.3(6)
C31 Fe5 C34 67.1(6)
C26 Fe5 C34 165.5(6)
C30 Fe5 C34 39.2(6)
C27 Fe5 C34 153.6(6)
C32 Fe5 C29 157.9(6)
C33 Fe5 C29 124.6(6)
C28 Fe5 C29 40.6(5)
C31 Fe5 C29 159.8(6)
C26 Fe5 C29 69.1(5)
C30 Fe5 C29 125.3(6)
C27 Fe5 C29 68.3(5)
C34 Fe5 C29 111.1(5)
C32 Fe5 C25 155.2(6)
C33 Fe5 C25 165.0(6)
C28 Fe5 C25 68.4(5)
C31 Fe5 C25 123.2(6)
C26 Fe5 C25 39.9(5)
C30 Fe5 C25 113.6(6)
C27 Fe5 C25 67.6(5)
C34 Fe5 C25 130.8(6)
C29 Fe5 C25 41.5(5)
C11 P1 C17 105.4(6)
C11 P1 C23 103.2(5)
C17 P1 C23 100.8(5)
C11 P1 Ru1 106.5(4)
C17 P1 Ru1 120.9(4)
C23 P1 Ru1 118.1(4)
C40 P2 C41 103.2(6)
C40 P2 C47 105.3(6)
C41 P2 C47 100.7(6)
C40 P2 Ru2 120.0(4)
C41 P2 Ru2 116.3(4)
C47 P2 Ru2 109.2(4)
O1 C1 Ru1 177.6(14)
O2 C2 Ru1 175.8(12)
O3 C3 Ru2 178.2(13)
O4 C4 Ru2 178.8(11)
O5 C5 Ru3 175.9(14)
O6 C6 Ru3 175.6(14)
O7 C7 Ru3 178.1(17)
O8 C8 Ru4 175.8(16)
O9 C9 Ru4 175.6(13)
O10 C10 Ru4 176.0(12)
C16 C11 C12 116.1(13)
C16 C11 P1 125.6(10)
C12 C11 P1 116.8(10)
C13 C12 C11 121.7(14)
C13 C12 H12 119.1
C11 C12 H12 119.1
C14 C13 C12 119.8(15)
C14 C13 H13 120.1
C12 C13 H13 120.1
C15 C14 C13 120.0(14)
C15 C14 H14 120.0
C13 C14 H14 120.0
C14 C15 C16 118.7(13)
C14 C15 H15 120.6
C16 C15 H15 120.6
C11 C16 C15 123.6(12)
C11 C16 H16 118.2
C15 C16 H16 118.2
C22 C17 C18 120.7(12)
C22 C17 P1 116.8(9)
C18 C17 P1 121.8(10)
C17 C18 C19 117.4(13)
C17 C18 H18 121.3
C19 C18 H18 121.3
C20 C19 C18 121.8(14)
C20 C19 H19 119.1
C18 C19 H19 119.1
C19 C20 C21 119.1(14)
C19 C20 H20 120.4
C21 C20 H20 120.4
C22 C21 C20 121.9(14)
C22 C21 H21 119.0
C20 C21 H21 119.0
C21 C22 C17 119.0(13)
C21 C22 H22 120.5
C17 C22 H22 120.5
C24 C23 C25 114.6(11)
C24 C23 P1 112.5(9)
C25 C23 P1 110.1(8)
C24 C23 H23 106.3
C25 C23 H23 106.3
P1 C23 H23 106.3
C23 C24 H24A 109.5
C23 C24 H24B 109.5
H24A C24 H24B 109.5
C23 C24 H24C 109.5
H24A C24 H24C 109.5
H24B C24 H24C 109.5
C26 C25 C29 108.2(11)
C26 C25 C23 125.5(11)
C29 C25 C23 125.9(10)
C26 C25 Fe5 68.9(8)
C29 C25 Fe5 68.5(7)
C23 C25 Fe5 134.1(8)
C25 C26 C27 107.9(11)
C25 C26 Fe5 71.2(8)
C27 C26 Fe5 69.7(8)
C25 C26 H26 126.0
C27 C26 H26 126.0
Fe5 C26 H26 124.7
C28 C27 C26 108.6(11)
C28 C27 Fe5 69.4(7)
C26 C27 Fe5 69.5(7)
C28 C27 H27 125.7
C26 C27 H27 125.7
Fe5 C27 H27 127.0
C27 C28 C29 108.5(11)
C27 C28 Fe5 70.0(7)
C29 C28 Fe5 70.3(6)
C27 C28 H28 125.8
C29 C28 H28 125.8
Fe5 C28 H28 125.6
C28 C29 C25 106.7(10)
C28 C29 C35 130.6(11)
C25 C29 C35 122.6(11)
C28 C29 Fe5 69.1(7)
C25 C29 Fe5 70.0(7)
C35 C29 Fe5 123.0(8)
C34 C30 C31 108.6(14)
C34 C30 Fe5 70.5(9)
C31 C30 Fe5 69.7(8)
C34 C30 H30 125.7
C31 C30 H30 125.7
Fe5 C30 H30 125.7
C30 C31 C32 106.6(14)
C30 C31 Fe5 70.0(8)
C32 C31 Fe5 68.2(9)
C30 C31 H31 126.7
C32 C31 H31 126.7
Fe5 C31 H31 126.7
C33 C32 C31 107.9(16)
C33 C32 Fe5 70.6(11)
C31 C32 Fe5 70.0(9)
C33 C32 H32 126.0
C31 C32 H32 126.0
Fe5 C32 H32 124.9
C32 C33 C34 107.8(16)
C32 C33 Fe5 69.5(11)
C34 C33 Fe5 70.2(11)
C32 C33 H33 126.1
C34 C33 H33 126.1
Fe5 C33 H33 125.7
C30 C34 C33 109.1(15)
C30 C34 Fe5 70.4(9)
C33 C34 Fe5 69.0(11)
C30 C34 H34 125.5
C33 C34 H34 125.5
Fe5 C34 H34 126.8
C36 C35 C40 118.7(11)
C36 C35 C29 117.7(10)
C40 C35 C29 123.6(11)
C35 C36 C37 123.9(11)
C35 C36 H36 118.1
C37 C36 H36 118.1
C36 C37 C38 118.4(11)
C36 C37 H37 120.8
C38 C37 H37 120.8
C39 C38 C37 119.6(12)
C39 C38 H38 120.2
C37 C38 H38 120.2
C38 C39 C40 122.2(12)
C38 C39 H39 118.9
C40 C39 H39 118.9
C35 C40 C39 117.1(11)
C35 C40 P2 124.8(9)
C39 C40 P2 118.1(9)
C46 C41 C42 119.2(14)
C46 C41 P2 122.6(10)
C42 C41 P2 118.1(10)
C41 C42 C43 117.3(13)
C41 C42 H42 121.3
C43 C42 H42 121.3
C44 C43 C42 120.2(14)
C44 C43 H43 119.9
C42 C43 H43 119.9
C43 C44 C45 122.5(15)
C43 C44 H44 118.7
C45 C44 H44 118.7
C44 C45 C46 120.5(15)
C44 C45 H45 119.7
C46 C45 H45 119.7
C45 C46 C41 120.2(13)
C45 C46 H46 119.9
C41 C46 H46 119.9
C48 C47 C52 120.5(11)
C48 C47 P2 122.0(11)
C52 C47 P2 117.4(9)
C47 C48 C49 118.2(13)
C47 C48 H48 120.9
C49 C48 H48 120.9
C50 C49 C48 122.7(13)
C50 C49 H49 118.7
C48 C49 H49 118.7
C49 C50 C51 118.0(12)
C49 C50 H50 121.0
C51 C50 H50 121.0
C52 C51 C50 121.2(14)
C52 C51 H51 119.4
C50 C51 H51 119.4
C51 C52 C47 119.1(13)
C51 C52 H52 120.5
C47 C52 H52 120.5

loop_
_geom_bond_atom_site_label_1
_geom_bond_atom_site_label_2
_geom_bond_distance
Ru1 C2 1.876(15)
Ru1 C1 1.882(13)
Ru1 P1 2.369(3)
Ru1 Ru3 2.7774(14)
Ru1 Ru4 2.9205(13)
Ru1 Ru2 3.0032(15)
Ru1 H1 1.8492
Ru1 H2 1.8458
Ru2 C4 1.859(14)
Ru2 C3 1.921(14)
Ru2 P2 2.355(3)
Ru2 Ru3 2.9525(15)
Ru2 Ru4 3.0291(15)
Ru2 H1 1.8513
Ru2 H3 1.8440
Ru2 H4 1.8544
Ru3 C5 1.856(19)
Ru3 C6 1.889(15)
Ru3 C7 1.929(14)
Ru3 Ru4 2.7900(15)
Ru3 H3 1.8464
Ru4 C9 1.897(13)
Ru4 C8 1.92(2)
Ru4 C10 1.936(14)
Ru4 H2 1.8481
Ru4 H4 1.8404
Fe5 C32 2.010(17)
Fe5 C33 2.02(2)
Fe5 C28 2.032(11)
Fe5 C31 2.035(14)
Fe5 C26 2.037(14)
Fe5 C30 2.039(13)
Fe5 C27 2.040(13)
Fe5 C34 2.040(17)
Fe5 C29 2.047(12)
Fe5 C25 2.067(13)
P1 C11 1.830(14)
P1 C17 1.852(12)
P1 C23 1.889(13)
P2 C40 1.811(12)
P2 C41 1.846(16)
P2 C47 1.857(12)
O1 C1 1.136(15)
O2 C2 1.172(17)
O3 C3 1.145(16)
O4 C4 1.160(16)
O5 C5 1.21(2)
O6 C6 1.155(17)
O7 C7 1.111(17)
O8 C8 1.17(2)
O9 C9 1.134(16)
O10 C10 1.107(17)
C11 C16 1.351(19)
C11 C12 1.420(18)
C12 C13 1.39(2)
C12 H12 0.9500
C13 C14 1.38(2)
C13 H13 0.9500
C14 C15 1.38(2)
C14 H14 0.9500
C15 C16 1.415(19)
C15 H15 0.9500
C16 H16 0.9500
C17 C22 1.393(17)
C17 C18 1.400(17)
C18 C19 1.400(19)
C18 H18 0.9500
C19 C20 1.37(2)
C19 H19 0.9500
C20 C21 1.37(2)
C20 H20 0.9500
C21 C22 1.367(19)
C21 H21 0.9500
C22 H22 0.9500
C23 C24 1.497(16)
C23 C25 1.507(18)
C23 H23 1.0000
C24 H24A 0.9800
C24 H24B 0.9800
C24 H24C 0.9800
C25 C26 1.401(17)
C25 C29 1.457(17)
C26 C27 1.423(18)
C26 H26 0.9500
C27 C28 1.414(18)
C27 H27 0.9500
C28 C29 1.415(18)
C28 H28 0.9500
C29 C35 1.488(16)
C30 C34 1.37(2)
C30 C31 1.41(2)
C30 H30 0.9500
C31 C32 1.44(2)
C31 H31 0.9500
C32 C33 1.37(3)
C32 H32 0.9500
C33 C34 1.42(3)
C33 H33 0.9500
C34 H34 0.9500
C35 C36 1.373(17)
C35 C40 1.417(16)
C36 C37 1.387(18)
C36 H36 0.9500
C37 C38 1.402(17)
C37 H37 0.9500
C38 C39 1.363(17)
C38 H38 0.9500
C39 C40 1.447(18)
C39 H39 0.9500
C41 C46 1.413(17)
C41 C42 1.423(17)
C42 C43 1.44(2)
C42 H42 0.9500
C43 C44 1.34(2)
C43 H43 0.9500
C44 C45 1.36(2)
C44 H44 0.9500
C45 C46 1.37(2)
C45 H45 0.9500
C46 H46 0.9500
C47 C48 1.326(19)
C47 C52 1.44(2)
C48 C49 1.437(17)
C48 H48 0.9500
C49 C50 1.34(2)
C49 H49 0.9500
C50 C51 1.40(2)
C50 H50 0.9500
C51 C52 1.360(18)
C51 H51 0.9500
C52 H52 0.9500

loop_
_geom_torsion_atom_site_label_1
_geom_torsion_atom_site_label_2
_geom_torsion_atom_site_label_3
_geom_torsion_atom_site_label_4
_geom_torsion
C2 Ru1 Ru2 C4 -7.6(11)
C1 Ru1 Ru2 C4 93.4(9)
P1 Ru1 Ru2 C4 -167.9(8)
Ru3 Ru1 Ru2 C4 9.3(8)
Ru4 Ru1 Ru2 C4 -58.4(8)
C2 Ru1 Ru2 C3 128.0(9)
C1 Ru1 Ru2 C3 -131.0(6)
P1 Ru1 Ru2 C3 -32.3(5)
Ru3 Ru1 Ru2 C3 144.9(5)
Ru4 Ru1 Ru2 C3 77.2(5)
C2 Ru1 Ru2 P2 -125.0(7)
C1 Ru1 Ru2 P2 -24.0(4)
P1 Ru1 Ru2 P2 74.68(13)
Ru3 Ru1 Ru2 P2 -108.12(9)
Ru4 Ru1 Ru2 P2 -175.85(9)
C2 Ru1 Ru2 Ru3 -16.9(7)
C1 Ru1 Ru2 Ru3 84.1(4)
P1 Ru1 Ru2 Ru3 -177.20(10)
Ru4 Ru1 Ru2 Ru3 -67.73(4)
C2 Ru1 Ru2 Ru4 50.8(7)
C1 Ru1 Ru2 Ru4 151.9(4)
P1 Ru1 Ru2 Ru4 -109.47(10)
Ru3 Ru1 Ru2 Ru4 67.73(4)
C2 Ru1 Ru3 C5 20.9(6)
C1 Ru1 Ru3 C5 111.9(7)
P1 Ru1 Ru3 C5 -19.5(18)
Ru4 Ru1 Ru3 C5 -77.4(5)
Ru2 Ru1 Ru3 C5 -149.7(5)
C2 Ru1 Ru3 C6 -74.8(7)
C1 Ru1 Ru3 C6 16.2(7)
P1 Ru1 Ru3 C6 -115.2(18)
Ru4 Ru1 Ru3 C6 -173.1(5)
Ru2 Ru1 Ru3 C6 114.6(5)
C2 Ru1 Ru3 C7 161.2(15)
C1 Ru1 Ru3 C7 -107.8(15)
P1 Ru1 Ru3 C7 121(2)
Ru4 Ru1 Ru3 C7 62.9(14)
Ru2 Ru1 Ru3 C7 -9.5(14)
C2 Ru1 Ru3 Ru4 98.3(4)
C1 Ru1 Ru3 Ru4 -170.7(5)
P1 Ru1 Ru3 Ru4 57.8(17)
Ru2 Ru1 Ru3 Ru4 -72.36(4)
C2 Ru1 Ru3 Ru2 170.6(4)
C1 Ru1 Ru3 Ru2 -98.3(5)
P1 Ru1 Ru3 Ru2 130.2(17)
Ru4 Ru1 Ru3 Ru2 72.36(4)
C4 Ru2 Ru3 C5 -111.2(9)
C3 Ru2 Ru3 C5 -10.9(10)
P2 Ru2 Ru3 C5 158.9(8)
Ru1 Ru2 Ru3 C5 64.1(8)
Ru4 Ru2 Ru3 C5 -7.7(8)
C4 Ru2 Ru3 C6 98.4(6)
C3 Ru2 Ru3 C6 -161.4(8)
P2 Ru2 Ru3 C6 8.4(5)
Ru1 Ru2 Ru3 C6 -86.3(4)
Ru4 Ru2 Ru3 C6 -158.2(4)
C4 Ru2 Ru3 C7 1.4(6)
C3 Ru2 Ru3 C7 101.6(8)
P2 Ru2 Ru3 C7 -88.5(5)
Ru1 Ru2 Ru3 C7 176.7(5)
Ru4 Ru2 Ru3 C7 104.9(5)
C4 Ru2 Ru3 Ru1 -175.3(4)
C3 Ru2 Ru3 Ru1 -75.1(6)
P2 Ru2 Ru3 Ru1 94.74(9)
Ru4 Ru2 Ru3 Ru1 -71.87(4)
C4 Ru2 Ru3 Ru4 -103.4(4)
C3 Ru2 Ru3 Ru4 -3.2(6)
P2 Ru2 Ru3 Ru4 166.61(9)
Ru1 Ru2 Ru3 Ru4 71.87(4)
C5 Ru3 Ru4 C9 -73.5(6)
C6 Ru3 Ru4 C9 -156.7(15)
C7 Ru3 Ru4 C9 21.2(7)
Ru1 Ru3 Ru4 C9 -177.5(5)
Ru2 Ru3 Ru4 C9 110.8(5)
C5 Ru3 Ru4 C8 16.7(6)
C6 Ru3 Ru4 C8 -66.5(16)
C7 Ru3 Ru4 C8 111.3(7)
Ru1 Ru3 Ru4 C8 -87.4(4)
Ru2 Ru3 Ru4 C8 -159.0(5)
C5 Ru3 Ru4 C10 -169.3(12)
C6 Ru3 Ru4 C10 107.6(18)
C7 Ru3 Ru4 C10 -74.6(12)
Ru1 Ru3 Ru4 C10 86.7(11)
Ru2 Ru3 Ru4 C10 15.0(11)
C5 Ru3 Ru4 Ru1 104.1(4)
C6 Ru3 Ru4 Ru1 20.9(15)
C7 Ru3 Ru4 Ru1 -161.3(6)
Ru2 Ru3 Ru4 Ru1 -71.64(4)
C5 Ru3 Ru4 Ru2 175.7(4)
C6 Ru3 Ru4 Ru2 92.5(15)
C7 Ru3 Ru4 Ru2 -89.7(6)
Ru1 Ru3 Ru4 Ru2 71.64(4)
C2 Ru1 Ru4 C9 -78.2(8)
C1 Ru1 Ru4 C9 20.5(12)
P1 Ru1 Ru4 C9 -172.9(8)
Ru3 Ru1 Ru4 C9 4.0(8)
Ru2 Ru1 Ru4 C9 76.0(8)
C2 Ru1 Ru4 C8 19.4(6)
C1 Ru1 Ru4 C8 118.2(10)
P1 Ru1 Ru4 C8 -75.3(5)
Ru3 Ru1 Ru4 C8 101.6(5)
Ru2 Ru1 Ru4 C8 173.7(5)
C2 Ru1 Ru4 C10 124.0(6)
C1 Ru1 Ru4 C10 -137.3(10)
P1 Ru1 Ru4 C10 29.3(5)
Ru3 Ru1 Ru4 C10 -153.8(4)
Ru2 Ru1 Ru4 C10 -81.8(4)
C2 Ru1 Ru4 Ru3 -82.2(4)
C1 Ru1 Ru4 Ru3 16.5(9)
P1 Ru1 Ru4 Ru3 -176.92(12)
Ru2 Ru1 Ru4 Ru3 72.01(4)
C2 Ru1 Ru4 Ru2 -154.2(4)
C1 Ru1 Ru4 Ru2 -55.5(9)
P1 Ru1 Ru4 Ru2 111.07(12)
Ru3 Ru1 Ru4 Ru2 -72.01(4)
C4 Ru2 Ru4 C9 11.9(6)
C3 Ru2 Ru4 C9 104.2(6)
P2 Ru2 Ru4 C9 -126.7(5)
Ru3 Ru2 Ru4 C9 -74.0(5)
Ru1 Ru2 Ru4 C9 -141.8(5)
C4 Ru2 Ru4 C8 139.1(12)
C3 Ru2 Ru4 C8 -128.6(12)
P2 Ru2 Ru4 C8 0.5(12)
Ru3 Ru2 Ru4 C8 53.1(11)
Ru1 Ru2 Ru4 C8 -14.6(11)
C4 Ru2 Ru4 C10 -88.2(6)
C3 Ru2 Ru4 C10 4.1(5)
P2 Ru2 Ru4 C10 133.2(5)
Ru3 Ru2 Ru4 C10 -174.1(4)
Ru1 Ru2 Ru4 C10 118.1(4)
C4 Ru2 Ru4 Ru3 85.9(4)
C3 Ru2 Ru4 Ru3 178.2(4)
P2 Ru2 Ru4 Ru3 -52.6(3)
Ru1 Ru2 Ru4 Ru3 -67.72(4)
C4 Ru2 Ru4 Ru1 153.6(4)
C3 Ru2 Ru4 Ru1 -114.1(4)
P2 Ru2 Ru4 Ru1 15.1(3)
Ru3 Ru2 Ru4 Ru1 67.72(4)
C2 Ru1 P1 C11 26.0(6)
C1 Ru1 P1 C11 -65.0(7)
Ru3 Ru1 P1 C11 66.3(18)
Ru4 Ru1 P1 C11 122.6(4)
Ru2 Ru1 P1 C11 -164.9(4)
C2 Ru1 P1 C17 -94.1(6)
C1 Ru1 P1 C17 174.9(7)
Ru3 Ru1 P1 C17 -53.8(19)
Ru4 Ru1 P1 C17 2.5(5)
Ru2 Ru1 P1 C17 75.1(5)
C2 Ru1 P1 C23 141.4(6)
C1 Ru1 P1 C23 50.3(7)
Ru3 Ru1 P1 C23 -178(43)
Ru4 Ru1 P1 C23 -122.1(5)
Ru2 Ru1 P1 C23 -49.5(5)
C4 Ru2 P2 C40 -168.7(7)
C3 Ru2 P2 C40 99.5(6)
Ru3 Ru2 P2 C40 -74.8(5)
Ru1 Ru2 P2 C40 -15.4(5)
Ru4 Ru2 P2 C40 -28.8(7)
C4 Ru2 P2 C41 66.0(6)
C3 Ru2 P2 C41 -25.8(5)
Ru3 Ru2 P2 C41 159.9(4)
Ru1 Ru2 P2 C41 -140.7(4)
Ru4 Ru2 P2 C41 -154.1(4)
C4 Ru2 P2 C47 -47.1(6)
C3 Ru2 P2 C47 -138.9(6)
Ru3 Ru2 P2 C47 46.8(5)
Ru1 Ru2 P2 C47 106.2(5)
Ru4 Ru2 P2 C47 92.8(6)
C2 Ru1 C1 O1 24(29)
P1 Ru1 C1 O1 115(29)
Ru3 Ru1 C1 O1 -62(29)
Ru4 Ru1 C1 O1 -76(29)
Ru2 Ru1 C1 O1 -123(29)
C1 Ru1 C2 O2 169(16)
P1 Ru1 C2 O2 75(16)
Ru3 Ru1 C2 O2 -103(16)
Ru4 Ru1 C2 O2 -45(16)
Ru2 Ru1 C2 O2 -88(16)
C4 Ru2 C3 O3 69(37)
P2 Ru2 C3 O3 158(37)
Ru3 Ru2 C3 O3 -32(37)
Ru1 Ru2 C3 O3 -90(37)
Ru4 Ru2 C3 O3 -34(37)
C3 Ru2 C4 O4 126(62)
P2 Ru2 C4 O4 27(62)
Ru3 Ru2 C4 O4 -88(62)
Ru1 Ru2 C4 O4 -95(61)
Ru4 Ru2 C4 O4 -143(62)
C6 Ru3 C5 O5 7(19)
C7 Ru3 C5 O5 101(19)
Ru1 Ru3 C5 O5 -92(19)
Ru4 Ru3 C5 O5 -154(19)
Ru2 Ru3 C5 O5 -147(18)
C5 Ru3 C6 O6 143(16)
C7 Ru3 C6 O6 46(17)
Ru1 Ru3 C6 O6 -117(16)
Ru4 Ru3 C6 O6 -136(16)
Ru2 Ru3 C6 O6 -53(17)
C5 Ru3 C7 O7 -71(53)
C6 Ru3 C7 O7 23(53)
Ru1 Ru3 C7 O7 148(52)
Ru4 Ru3 C7 O7 -156(53)
Ru2 Ru3 C7 O7 139(53)
C9 Ru4 C8 O8 -130(19)
C10 Ru4 C8 O8 -31(19)
Ru3 Ru4 C8 O8 146(19)
Ru1 Ru4 C8 O8 88(19)
Ru2 Ru4 C8 O8 101(19)
C8 Ru4 C9 O9 53(19)
C10 Ru4 C9 O9 -48(19)
Ru3 Ru4 C9 O9 155(19)
Ru1 Ru4 C9 O9 152(18)
Ru2 Ru4 C9 O9 -147(19)
C9 Ru4 C10 O10 -61(21)
C8 Ru4 C10 O10 -154(21)
Ru3 Ru4 C10 O10 32(22)
Ru1 Ru4 C10 O10 105(21)
Ru2 Ru4 C10 O10 45(21)
C17 P1 C11 C16 34.2(12)
C23 P1 C11 C16 139.6(11)
Ru1 P1 C11 C16 -95.4(10)
C17 P1 C11 C12 -160.8(9)
C23 P1 C11 C12 -55.4(10)
Ru1 P1 C11 C12 69.6(10)
C16 C11 C12 C13 -3.8(18)
P1 C11 C12 C13 -170.2(11)
C11 C12 C13 C14 1(2)
C12 C13 C14 C15 2(2)
C13 C14 C15 C16 -1(2)
C12 C11 C16 C15 4.6(18)
P1 C11 C16 C15 169.7(9)
C14 C15 C16 C11 -2.4(19)
C11 P1 C17 C22 -155.2(10)
C23 P1 C17 C22 97.7(11)
Ru1 P1 C17 C22 -34.6(12)
C11 P1 C17 C18 33.9(12)
C23 P1 C17 C18 -73.2(12)
Ru1 P1 C17 C18 154.5(9)
C22 C17 C18 C19 -3(2)
P1 C17 C18 C19 167.1(11)
C17 C18 C19 C20 3(2)
C18 C19 C20 C21 -3(2)
C19 C20 C21 C22 2(2)
C20 C21 C22 C17 -3(2)
C18 C17 C22 C21 3(2)
P1 C17 C22 C21 -167.9(12)
C11 P1 C23 C24 -52.7(11)
C17 P1 C23 C24 56.1(11)
Ru1 P1 C23 C24 -169.9(8)
C11 P1 C23 C25 178.1(8)
C17 P1 C23 C25 -73.1(9)
Ru1 P1 C23 C25 60.9(9)
C24 C23 C25 C26 -53.9(16)
P1 C23 C25 C26 74.1(13)
C24 C23 C25 C29 134.4(12)
P1 C23 C25 C29 -97.5(12)
C24 C23 C25 Fe5 40.4(16)
P1 C23 C25 Fe5 168.4(7)
C32 Fe5 C25 C26 31.9(17)
C33 Fe5 C25 C26 -146(3)
C28 Fe5 C25 C26 -82.6(8)
C31 Fe5 C25 C26 76.9(9)
C30 Fe5 C25 C26 121.8(8)
C27 Fe5 C25 C26 -38.6(7)
C34 Fe5 C25 C26 164.1(8)
C29 Fe5 C25 C26 -120.8(10)
C32 Fe5 C25 C29 152.7(14)
C33 Fe5 C25 C29 -25(3)
C28 Fe5 C25 C29 38.2(7)
C31 Fe5 C25 C29 -162.3(8)
C26 Fe5 C25 C29 120.8(10)
C30 Fe5 C25 C29 -117.4(8)
C27 Fe5 C25 C29 82.2(7)
C34 Fe5 C25 C29 -75.1(9)
C32 Fe5 C25 C23 -87.6(18)
C33 Fe5 C25 C23 95(3)
C28 Fe5 C25 C23 157.9(12)
C31 Fe5 C25 C23 -42.6(13)
C26 Fe5 C25 C23 -119.5(14)
C30 Fe5 C25 C23 2.3(13)
C27 Fe5 C25 C23 -158.1(12)
C34 Fe5 C25 C23 44.6(14)
C29 Fe5 C25 C23 119.7(14)
C29 C25 C26 C27 3.0(14)
C23 C25 C26 C27 -169.9(11)
Fe5 C25 C26 C27 60.3(9)
C29 C25 C26 Fe5 -57.3(8)
C23 C25 C26 Fe5 129.8(11)
C32 Fe5 C26 C25 -165.5(8)
C33 Fe5 C26 C25 162.2(12)
C28 Fe5 C26 C25 81.2(8)
C31 Fe5 C26 C25 -121.4(7)
C30 Fe5 C26 C25 -81.6(9)
C27 Fe5 C26 C25 118.2(10)
C34 Fe5 C26 C25 -56(2)
C29 Fe5 C26 C25 37.5(7)
C32 Fe5 C26 C27 76.3(9)
C33 Fe5 C26 C27 44.0(15)
C28 Fe5 C26 C27 -37.0(7)
C31 Fe5 C26 C27 120.4(8)
C30 Fe5 C26 C27 160.2(8)
C34 Fe5 C26 C27 -174(2)
C29 Fe5 C26 C27 -80.7(8)
C25 Fe5 C26 C27 -118.2(10)
C25 C26 C27 C28 -2.7(15)
Fe5 C26 C27 C28 58.5(9)
C25 C26 C27 Fe5 -61.2(9)
C32 Fe5 C27 C28 121.3(9)
C33 Fe5 C27 C28 81.4(10)
C31 Fe5 C27 C28 161.4(8)
C26 Fe5 C27 C28 -120.3(11)
C30 Fe5 C27 C28 -180.0(18)
C34 Fe5 C27 C28 56.5(15)
C29 Fe5 C27 C28 -37.7(8)
C25 Fe5 C27 C28 -82.6(8)
C32 Fe5 C27 C26 -118.4(9)
C33 Fe5 C27 C26 -158.3(8)
C28 Fe5 C27 C26 120.3(11)
C31 Fe5 C27 C26 -78.3(9)
C30 Fe5 C27 C26 -60(2)
C34 Fe5 C27 C26 176.8(12)
C29 Fe5 C27 C26 82.6(8)
C25 Fe5 C27 C26 37.7(7)
C26 C27 C28 C29 1.4(14)
Fe5 C27 C28 C29 60.0(8)
C26 C27 C28 Fe5 -58.5(9)
C32 Fe5 C28 C27 -73.7(10)
C33 Fe5 C28 C27 -113.6(10)
C31 Fe5 C28 C27 -46.9(19)
C26 Fe5 C28 C27 37.2(8)
C30 Fe5 C28 C27 180.0(14)
C34 Fe5 C28 C27 -154.2(8)
C29 Fe5 C28 C27 119.3(11)
C25 Fe5 C28 C27 80.2(8)
C32 Fe5 C28 C29 167.0(8)
C33 Fe5 C28 C29 127.1(9)
C31 Fe5 C28 C29 -166.1(15)
C26 Fe5 C28 C29 -82.0(8)
C30 Fe5 C28 C29 60.7(17)
C27 Fe5 C28 C29 -119.3(11)
C34 Fe5 C28 C29 86.5(9)
C25 Fe5 C28 C29 -39.0(7)
C27 C28 C29 C25 0.4(13)
Fe5 C28 C29 C25 60.2(8)
C27 C28 C29 C35 -176.0(12)
Fe5 C28 C29 C35 -116.2(13)
C27 C28 C29 Fe5 -59.8(8)
C26 C25 C29 C28 -2.1(13)
C23 C25 C29 C28 170.7(11)
Fe5 C25 C29 C28 -59.7(8)
C26 C25 C29 C35 174.7(11)
C23 C25 C29 C35 -12.5(18)
Fe5 C25 C29 C35 117.1(11)
C26 C25 C29 Fe5 57.5(9)
C23 C25 C29 Fe5 -129.6(11)
C32 Fe5 C29 C28 -31.3(19)
C33 Fe5 C29 C28 -69.8(11)
C31 Fe5 C29 C28 165.2(15)
C26 Fe5 C29 C28 81.7(8)
C30 Fe5 C29 C28 -155.7(8)
C27 Fe5 C29 C28 37.7(7)
C34 Fe5 C29 C28 -113.9(8)
C25 Fe5 C29 C28 117.8(10)
C32 Fe5 C29 C25 -149.2(16)
C33 Fe5 C29 C25 172.4(9)
C28 Fe5 C29 C25 -117.8(10)
C31 Fe5 C29 C25 47.4(18)
C26 Fe5 C29 C25 -36.2(7)
C30 Fe5 C29 C25 86.4(8)
C27 Fe5 C29 C25 -80.1(7)
C34 Fe5 C29 C25 128.3(8)
C32 Fe5 C29 C35 94.3(19)
C33 Fe5 C29 C35 55.8(14)
C28 Fe5 C29 C35 125.7(14)
C31 Fe5 C29 C35 -69(2)
C26 Fe5 C29 C35 -152.7(12)
C30 Fe5 C29 C35 -30.1(13)
C27 Fe5 C29 C35 163.3(12)
C34 Fe5 C29 C35 11.8(13)
C25 Fe5 C29 C35 -116.5(13)
C32 Fe5 C30 C34 -80.4(10)
C33 Fe5 C30 C34 -37.4(10)
C28 Fe5 C30 C34 36(2)
C31 Fe5 C30 C34 -119.5(13)
C26 Fe5 C30 C34 170.2(9)
C27 Fe5 C30 C34 -144.0(17)
C29 Fe5 C30 C34 80.2(11)
C25 Fe5 C30 C34 126.3(9)
C32 Fe5 C30 C31 39.1(10)
C33 Fe5 C30 C31 82.1(11)
C28 Fe5 C30 C31 155.5(14)
C26 Fe5 C30 C31 -70.4(11)
C27 Fe5 C30 C31 -25(2)
C34 Fe5 C30 C31 119.5(13)
C29 Fe5 C30 C31 -160.4(9)
C25 Fe5 C30 C31 -114.2(9)
C34 C30 C31 C32 1.4(17)
Fe5 C30 C31 C32 -58.5(10)
C34 C30 C31 Fe5 59.9(11)
C32 Fe5 C31 C30 -118.3(14)
C33 Fe5 C31 C30 -81.0(11)
C28 Fe5 C31 C30 -154.4(14)
C26 Fe5 C31 C30 129.1(9)
C27 Fe5 C31 C30 171.2(8)
C34 Fe5 C31 C30 -36.7(9)
C29 Fe5 C31 C30 52(2)
C25 Fe5 C31 C30 88.1(10)
C33 Fe5 C31 C32 37.3(11)
C28 Fe5 C31 C32 -36(2)
C26 Fe5 C31 C32 -112.7(10)
C30 Fe5 C31 C32 118.3(14)
C27 Fe5 C31 C32 -70.5(11)
C34 Fe5 C31 C32 81.6(10)
C29 Fe5 C31 C32 170.8(15)
C25 Fe5 C31 C32 -153.6(9)
C30 C31 C32 C33 -1.1(18)
Fe5 C31 C32 C33 -60.7(12)
C30 C31 C32 Fe5 59.7(10)
C28 Fe5 C32 C33 -76.1(13)
C31 Fe5 C32 C33 118.4(15)
C26 Fe5 C32 C33 -156.5(11)
C30 Fe5 C32 C33 80.6(12)
C27 Fe5 C32 C33 -115.9(11)
C34 Fe5 C32 C33 38.3(11)
C29 Fe5 C32 C33 -53(2)
C25 Fe5 C32 C33 -179.0(13)
C33 Fe5 C32 C31 -118.4(15)
C28 Fe5 C32 C31 165.6(8)
C26 Fe5 C32 C31 85.1(10)
C30 Fe5 C32 C31 -37.8(9)
C27 Fe5 C32 C31 125.7(9)
C34 Fe5 C32 C31 -80.1(10)
C29 Fe5 C32 C31 -171.5(14)
C25 Fe5 C32 C31 62.6(18)
C31 C32 C33 C34 0(2)
Fe5 C32 C33 C34 -60.0(12)
C31 C32 C33 Fe5 60.4(11)
C28 Fe5 C33 C32 119.5(11)
C31 Fe5 C33 C32 -39.1(10)
C26 Fe5 C33 C32 47.5(18)
C30 Fe5 C33 C32 -82.8(11)
C27 Fe5 C33 C32 77.9(12)
C34 Fe5 C33 C32 -118.7(15)
C29 Fe5 C33 C32 158.6(10)
C25 Fe5 C33 C32 178(2)
C32 Fe5 C33 C34 118.7(15)
C28 Fe5 C33 C34 -121.7(9)
C31 Fe5 C33 C34 79.6(10)
C26 Fe5 C33 C34 166.3(11)
C30 Fe5 C33 C34 35.9(9)
C27 Fe5 C33 C34 -163.3(9)
C29 Fe5 C33 C34 -82.6(11)
C25 Fe5 C33 C34 -63(3)
C31 C30 C34 C33 -1.2(18)
Fe5 C30 C34 C33 58.2(12)
C31 C30 C34 Fe5 -59.4(10)
C32 C33 C34 C30 1(2)
Fe5 C33 C34 C30 -59.1(11)
C32 C33 C34 Fe5 59.6(13)
C32 Fe5 C34 C30 83.2(10)
C33 Fe5 C34 C30 120.6(13)
C28 Fe5 C34 C30 -164.6(9)
C31 Fe5 C34 C30 37.7(9)
C26 Fe5 C34 C30 -32(3)
C27 Fe5 C34 C30 155.9(12)
C29 Fe5 C34 C30 -120.5(9)
C25 Fe5 C34 C30 -77.2(11)
C32 Fe5 C34 C33 -37.4(10)
C28 Fe5 C34 C33 74.8(11)
C31 Fe5 C34 C33 -82.8(10)
C26 Fe5 C34 C33 -153(2)
C30 Fe5 C34 C33 -120.6(13)
C27 Fe5 C34 C33 35.3(17)
C29 Fe5 C34 C33 118.9(10)
C25 Fe5 C34 C33 162.3(9)
C28 C29 C35 C36 131.1(14)
C25 C29 C35 C36 -44.9(17)
Fe5 C29 C35 C36 41.2(16)
C28 C29 C35 C40 -46(2)
C25 C29 C35 C40 138.1(13)
Fe5 C29 C35 C40 -135.8(11)
C40 C35 C36 C37 -2(2)
C29 C35 C36 C37 -178.7(13)
C35 C36 C37 C38 0(2)
C36 C37 C38 C39 3(2)
C37 C38 C39 C40 -5(2)
C36 C35 C40 C39 -0.6(19)
C29 C35 C40 C39 176.4(12)
C36 C35 C40 P2 176.8(10)
C29 C35 C40 P2 -6.2(19)
C38 C39 C40 C35 4(2)
C38 C39 C40 P2 -173.5(12)
C41 P2 C40 C35 78.8(13)
C47 P2 C40 C35 -176.0(12)
Ru2 P2 C40 C35 -52.5(13)
C41 P2 C40 C39 -103.9(11)
C47 P2 C40 C39 1.3(13)
Ru2 P2 C40 C39 124.8(10)
C40 P2 C41 C46 -161.8(10)
C47 P2 C41 C46 89.5(10)
Ru2 P2 C41 C46 -28.4(11)
C40 P2 C41 C42 22.0(10)
C47 P2 C41 C42 -86.7(10)
Ru2 P2 C41 C42 155.4(8)
C46 C41 C42 C43 1.7(17)
P2 C41 C42 C43 178.0(9)
C41 C42 C43 C44 -0.9(18)
C42 C43 C44 C45 -1(2)
C43 C44 C45 C46 2(2)
C44 C45 C46 C41 -1.0(19)
C42 C41 C46 C45 -0.8(17)
P2 C41 C46 C45 -176.9(9)
C40 P2 C47 C48 -119.4(13)
C41 P2 C47 C48 -12.4(13)
Ru2 P2 C47 C48 110.5(12)
C40 P2 C47 C52 64.0(11)
C41 P2 C47 C52 171.0(10)
Ru2 P2 C47 C52 -66.1(10)
C52 C47 C48 C49 4(2)
P2 C47 C48 C49 -172.9(13)
C47 C48 C49 C50 -5(3)
C48 C49 C50 C51 2(3)
C49 C50 C51 C52 3(2)
C50 C51 C52 C47 -5(2)
C48 C47 C52 C51 1(2)
P2 C47 C52 C51 178.0(10)
